data_2312421
loop_
_publ_author_name
'Song, Huijie'
'Peng, Ri'
'Zuo, Yi'
'Wang, Tao'
'Zhu, Dunru'

_publ_section_title
;
 Syntheses, crystal structures and intermolecular interactions of six
 novel pyrimidin-2-yl-substituted triaryltriazoles.
;
_journal_coeditor_code VP3032
_journal_issue 4
_journal_name_full 'Acta crystallographica. Section C, Structural chemistry'
_journal_paper_doi 10.1107/S2053229624002018
_journal_volume 80
_journal_year 2024
_chemical_formula_iupac 'C17 H11 Br N6'
_chemical_formula_moiety 'C17 H11 Br N6'
_chemical_formula_sum 'C17 H11 Br N6'
_chemical_formula_weight 379.23
_chemical_name_systematic
;
4-(4-Bromophenyl)-3-(pyridin-2-yl)-5-(pyrimidin-2-yl)-1,2,4-triazole
;
_space_group_crystal_system triclinic
_space_group_IT_number 2
_space_group_name_Hall '-P 1'
_space_group_name_H-M_alt 'P -1'
_atom_sites_solution_hydrogens geom
_audit_creation_method
;
Olex2 1.3
(compiled 2020.11.12 svn.r5f609507 for OlexSys, GUI svn.r6408)
;
_cell_angle_alpha 85.894(2)
_cell_angle_beta 70.776(2)
_cell_angle_gamma 65.640(2)
_cell_formula_units_Z 2
_cell_length_a 8.5510(13)
_cell_length_b 9.4214(15)
_cell_length_c 11.5813(18)
_cell_measurement_reflns_used 2667
_cell_measurement_temperature 293.15
_cell_measurement_theta_max 26.116
_cell_measurement_theta_min 2.380
_cell_volume 800.3(2)
_computing_cell_refinement
;
SAINT (Bruker, 2005)
;
_computing_data_collection
;
APEX2 (Bruker, 2005)
;
_computing_data_reduction
;
SAINT (Bruker, 2005)
;
_computing_molecular_graphics
;
OLEX2 (Dolomanov <i>et al.</i>, 2009)
;
_computing_publication_material
;
OLEX2 (Dolomanov <i>et al.</i>, 2009)
;
_computing_structure_refinement
;
SHELXL (Sheldrick, 2015<i>b</i>)
;
_computing_structure_solution
;
SHELXT (Sheldrick, 2015<i>a</i>)
;
_diffrn_ambient_temperature 293.15
_diffrn_measured_fraction_theta_full 0.992
_diffrn_measured_fraction_theta_max 0.992
_diffrn_measurement_device_type 'Bruker APEXII CCD area detector'
_diffrn_measurement_method 'phi and omega scans'
_diffrn_radiation_monochromator graphite
_diffrn_radiation_type MoK\a
_diffrn_radiation_wavelength 0.71073
_diffrn_reflns_av_R_equivalents 0.0296
_diffrn_reflns_av_unetI/netI 0.0366
_diffrn_reflns_limit_h_max 10
_diffrn_reflns_limit_h_min -10
_diffrn_reflns_limit_k_max 11
_diffrn_reflns_limit_k_min -11
_diffrn_reflns_limit_l_max 13
_diffrn_reflns_limit_l_min -13
_diffrn_reflns_number 5827
_diffrn_reflns_theta_full 25.049
_diffrn_reflns_theta_max 25.049
_diffrn_reflns_theta_min 1.867
_exptl_absorpt_coefficient_mu 2.579
_exptl_absorpt_correction_T_max 0.734
_exptl_absorpt_correction_T_min 0.619
_exptl_absorpt_correction_type multi-scan
_exptl_absorpt_process_details
;
(SADABS; Bruker, 2005)
;
_exptl_crystal_colour 'clear light colourless'
_exptl_crystal_density_diffrn 1.574
_exptl_crystal_density_method 'not measured'
_exptl_crystal_description block
_exptl_crystal_F_000 380
_exptl_crystal_size_max 0.19
_exptl_crystal_size_mid 0.16
_exptl_crystal_size_min 0.12
_refine_diff_density_max 0.726
_refine_diff_density_min -0.528
_refine_ls_extinction_method none
_refine_ls_goodness_of_fit_ref 1.080
_refine_ls_hydrogen_treatment constr
_refine_ls_matrix_type full
_refine_ls_number_parameters 217
_refine_ls_number_reflns 2813
_refine_ls_number_restraints 42
_refine_ls_restrained_S_all 1.370
_refine_ls_R_factor_all 0.0510
_refine_ls_R_factor_gt 0.0388
_refine_ls_shift/su_max 0.001
_refine_ls_shift/su_mean 0.000
_refine_ls_structure_factor_coef Fsqd
_refine_ls_weighting_details 'w=1/[\s^2^(Fo^2^)+(0.0343P)^2^+0.7585P] where P=(Fo^2^+2Fc^2^)/3'
_refine_ls_weighting_scheme calc
_refine_ls_wR_factor_gt 0.0958
_refine_ls_wR_factor_ref 0.1005
_reflns_number_gt 2264
_reflns_number_total 2813
_reflns_threshold_expression 'I > 2\s(I)'
_cod_data_source_file vp3032sup1.cif
_cod_data_source_block L4
_cod_database_code 2312421
_shelx_space_group_comment
;
The symmetry employed for this shelxl refinement is uniquely defined
by the following loop, which should always be used as a source of
symmetry information in preference to the above space-group names.
They are only intended as comments.
;
_shelx_estimated_absorpt_t_min 0.640
_shelx_estimated_absorpt_t_max 0.747

loop_
_space_group_symop_operation_xyz
'x, y, z'
'-x, -y, -z'

loop_
_atom_site_type_symbol
_atom_site_label
_atom_site_fract_x
_atom_site_fract_y
_atom_site_fract_z
_atom_site_U_iso_or_equiv
_atom_site_adp_type
_atom_site_calc_flag
_atom_site_occupancy
_atom_site_disorder_assembly
_atom_site_disorder_group
Br Br1 1.27151(5) 0.65581(6) 0.58278(4) 0.07508(19) Uani d 1 . .
N N1 0.4324(4) 0.9672(3) 0.6896(3) 0.0628(8) Uani d 1 . .
N N2 0.2244(3) 0.7508(3) 0.8981(3) 0.0520(7) Uani d 1 . .
N N3 0.2992(3) 0.5913(3) 0.9065(2) 0.0493(7) Uani d 1 . .
N N4 0.5182(3) 0.6601(3) 0.7952(2) 0.0352(5) Uani d 1 . .
N N5 0.7600(4) 0.3286(3) 0.7388(3) 0.0595(8) Uani d 1 . .
N N6 0.5368(4) 0.2789(4) 0.9008(3) 0.0597(8) Uani d 1 . .
C C1 0.4071(6) 1.1130(5) 0.6604(4) 0.0787(13) Uani d 1 . .
H H1 0.479963 1.126790 0.584641 0.094 Uiso calc 1 . .
C C2 0.2789(6) 1.2443(5) 0.7363(5) 0.0808(13) Uani d 1 . .
H H2 0.266611 1.343748 0.712749 0.097 Uiso calc 1 . .
C C3 0.1713(6) 1.2240(5) 0.8460(4) 0.0804(13) Uani d 1 . .
H H3 0.081477 1.310378 0.898076 0.096 Uiso calc 1 . .
C C4 0.1950(5) 1.0760(4) 0.8804(3) 0.0610(10) Uani d 1 . .
H H4 0.123224 1.060289 0.955799 0.073 Uiso calc 1 . .
C C5 0.3291(4) 0.9502(4) 0.7993(3) 0.0461(8) Uani d 1 . .
C C6 0.3560(4) 0.7900(4) 0.8317(3) 0.0418(7) Uani d 1 . .
C C7 0.4746(4) 0.5384(4) 0.8451(3) 0.0390(7) Uani d 1 . .
C C8 0.5994(4) 0.3724(4) 0.8267(3) 0.0400(7) Uani d 1 . .
C C9 0.6466(6) 0.1271(5) 0.8801(4) 0.0752(12) Uani d 1 . .
H H9 0.606912 0.057322 0.928239 0.090 Uiso calc 1 . .
C C10 0.8138(7) 0.0686(4) 0.7920(4) 0.0769(12) Uani d 1 . .
H H10 0.887981 -0.037842 0.779115 0.092 Uiso calc 1 . .
C C11 0.8660(6) 0.1761(4) 0.7238(4) 0.0768(12) Uani d 1 . .
H H11 0.980552 0.141022 0.664281 0.092 Uiso calc 1 . .
C C12 0.6983(3) 0.6579(3) 0.7434(3) 0.0337(6) Uani d 1 . .
C C13 0.7943(4) 0.6467(3) 0.8207(3) 0.0370(6) Uani d 1 . .
H H13 0.744552 0.639134 0.904150 0.044 Uiso calc 1 . .
C C14 0.9656(4) 0.6466(3) 0.7735(3) 0.0421(7) Uani d 1 . .
H H14 1.032378 0.639405 0.824585 0.050 Uiso calc 1 . .
C C15 1.0353(4) 0.6575(4) 0.6491(3) 0.0529(6) Uani d 1 . .
C C16 0.9405(4) 0.6665(4) 0.5715(3) 0.0459(7) Uani d 1 . .
H H16 0.991259 0.671997 0.487854 0.055 Uiso calc 1 . .
C C17 0.7694(4) 0.6673(3) 0.6186(3) 0.0407(7) Uani d 1 . .
H H17 0.703110 0.674001 0.567279 0.049 Uiso calc 1 . .

loop_
_atom_site_aniso_label
_atom_site_aniso_U_11
_atom_site_aniso_U_22
_atom_site_aniso_U_33
_atom_site_aniso_U_12
_atom_site_aniso_U_13
_atom_site_aniso_U_23
Br1 0.0427(2) 0.1164(4) 0.0665(3) -0.0476(2) 0.00220(17) -0.0005(2)
N1 0.0529(17) 0.0464(17) 0.0630(19) -0.0077(13) -0.0040(15) 0.0056(14)
N2 0.0300(13) 0.0641(19) 0.0564(17) -0.0192(13) -0.0065(12) -0.0007(14)
N3 0.0376(14) 0.0654(19) 0.0476(15) -0.0287(13) -0.0075(12) 0.0036(13)
N4 0.0268(11) 0.0404(13) 0.0367(13) -0.0148(10) -0.0072(10) 0.0034(10)
N5 0.0580(17) 0.0383(16) 0.0620(18) -0.0166(13) 0.0005(14) 0.0050(13)
N6 0.0668(19) 0.0611(19) 0.0567(18) -0.0386(16) -0.0140(15) 0.0175(14)
C1 0.071(3) 0.052(2) 0.081(3) -0.009(2) -0.008(2) 0.018(2)
C2 0.082(3) 0.045(2) 0.093(3) -0.008(2) -0.027(3) 0.011(2)
C3 0.071(3) 0.054(2) 0.084(3) 0.004(2) -0.020(2) -0.013(2)
C4 0.0468(19) 0.058(2) 0.056(2) -0.0051(16) -0.0084(16) -0.0042(17)
C5 0.0298(15) 0.0451(18) 0.0528(19) -0.0064(13) -0.0116(14) -0.0010(15)
C6 0.0269(14) 0.0490(18) 0.0427(17) -0.0117(13) -0.0066(12) -0.0049(14)
C7 0.0361(15) 0.0527(18) 0.0346(15) -0.0258(14) -0.0106(12) 0.0062(13)
C8 0.0442(16) 0.0481(18) 0.0362(16) -0.0274(14) -0.0135(13) 0.0055(13)
C9 0.096(3) 0.066(3) 0.077(3) -0.051(3) -0.025(3) 0.029(2)
C10 0.102(3) 0.041(2) 0.080(3) -0.030(2) -0.022(3) 0.0097(19)
C11 0.076(3) 0.049(2) 0.073(3) -0.0188(19) 0.007(2) 0.0035(19)
C12 0.0274(12) 0.0310(13) 0.0391(14) -0.0129(10) -0.0053(11) 0.0021(11)
C13 0.0326(13) 0.0396(14) 0.0348(14) -0.0160(11) -0.0049(11) 0.0032(11)
C14 0.0329(13) 0.0486(16) 0.0464(16) -0.0200(12) -0.0107(12) 0.0016(13)
C15 0.0381(9) 0.0694(10) 0.0577(10) -0.0385(8) -0.0017(9) -0.0003(9)
C16 0.0404(15) 0.0497(16) 0.0393(15) -0.0206(13) -0.0002(12) 0.0021(13)
C17 0.0354(14) 0.0467(16) 0.0352(14) -0.0151(12) -0.0080(11) 0.0019(12)

loop_
_atom_type_symbol
_atom_type_description
_atom_type_scat_dispersion_real
_atom_type_scat_dispersion_imag
_atom_type_scat_source
C C 0.0033 0.0016 'International Tables Vol C Tables 4.2.6.8 and 6.1.1.4'
H H 0.0000 0.0000 'International Tables Vol C Tables 4.2.6.8 and 6.1.1.4'
Br Br -0.2901 2.4595 'International Tables Vol C Tables 4.2.6.8 and 6.1.1.4'
N N 0.0061 0.0033 'International Tables Vol C Tables 4.2.6.8 and 6.1.1.4'

loop_
_geom_angle_atom_site_label_1
_geom_angle_atom_site_label_2
_geom_angle_atom_site_label_3
_geom_angle_site_symmetry_1
_geom_angle_site_symmetry_3
_geom_angle
_geom_angle_publ_flag
C5 N1 C1 . . 117.1(3) ?
C6 N2 N3 . . 107.6(2) ?
C7 N3 N2 . . 107.6(2) ?
C6 N4 C7 . . 104.4(2) ?
C6 N4 C12 . . 126.8(2) ?
C7 N4 C12 . . 127.1(2) ?
C8 N5 C11 . . 115.9(3) ?
C9 N6 C8 . . 115.4(3) ?
N1 C1 H1 . . 118.2 ?
N1 C1 C2 . . 123.7(4) ?
C2 C1 H1 . . 118.2 ?
C1 C2 H2 . . 120.9 ?
C3 C2 C1 . . 118.1(4) ?
C3 C2 H2 . . 120.9 ?
C2 C3 H3 . . 120.0 ?
C2 C3 C4 . . 120.0(4) ?
C4 C3 H3 . . 120.0 ?
C3 C4 H4 . . 120.9 ?
C3 C4 C5 . . 118.2(4) ?
C5 C4 H4 . . 120.9 ?
N1 C5 C4 . . 122.9(3) ?
N1 C5 C6 . . 117.2(3) ?
C4 C5 C6 . . 119.8(3) ?
N2 C6 N4 . . 110.3(3) ?
N2 C6 C5 . . 123.9(3) ?
N4 C6 C5 . . 125.7(3) ?
N3 C7 N4 . . 110.0(3) ?
N3 C7 C8 . . 123.9(3) ?
N4 C7 C8 . . 126.0(2) ?
N5 C8 N6 . . 126.2(3) ?
N5 C8 C7 . . 118.4(3) ?
N6 C8 C7 . . 115.4(3) ?
N6 C9 H9 . . 118.2 ?
N6 C9 C10 . . 123.5(3) ?
C10 C9 H9 . . 118.2 ?
C9 C10 H10 . . 122.0 ?
C9 C10 C11 . . 116.0(4) ?
C11 C10 H10 . . 122.0 ?
N5 C11 C10 . . 123.0(4) ?
N5 C11 H11 . . 118.5 ?
C10 C11 H11 . . 118.5 ?
C13 C12 N4 . . 118.5(2) ?
C13 C12 C17 . . 121.6(3) ?
C17 C12 N4 . . 119.9(3) ?
C12 C13 H13 . . 120.2 ?
C12 C13 C14 . . 119.6(3) ?
C14 C13 H13 . . 120.2 ?
C13 C14 H14 . . 120.7 ?
C15 C14 C13 . . 118.6(3) ?
C15 C14 H14 . . 120.7 ?
C14 C15 Br1 . . 119.1(3) ?
C16 C15 Br1 . . 119.1(2) ?
C16 C15 C14 . . 121.8(3) ?
C15 C16 H16 . . 120.2 ?
C15 C16 C17 . . 119.6(3) ?
C17 C16 H16 . . 120.2 ?
C12 C17 H17 . . 120.6 ?
C16 C17 C12 . . 118.8(3) ?
C16 C17 H17 . . 120.6 ?

loop_
_geom_bond_atom_site_label_1
_geom_bond_atom_site_label_2
_geom_bond_site_symmetry_2
_geom_bond_distance
_geom_bond_publ_flag
Br1 C15 . 1.903(3) ?
N1 C1 . 1.336(5) ?
N1 C5 . 1.330(4) ?
N2 N3 . 1.380(4) ?
N2 C6 . 1.314(4) ?
N3 C7 . 1.317(4) ?
N4 C6 . 1.374(4) ?
N4 C7 . 1.381(4) ?
N4 C12 . 1.448(3) ?
N5 C8 . 1.329(4) ?
N5 C11 . 1.332(5) ?
N6 C8 . 1.333(4) ?
N6 C9 . 1.333(5) ?
C1 H1 . 0.9300 ?
C1 C2 . 1.381(6) ?
C2 H2 . 0.9300 ?
C2 C3 . 1.356(6) ?
C3 H3 . 0.9300 ?
C3 C4 . 1.373(6) ?
C4 H4 . 0.9300 ?
C4 C5 . 1.389(5) ?
C5 C6 . 1.471(5) ?
C7 C8 . 1.466(4) ?
C9 H9 . 0.9300 ?
C9 C10 . 1.363(6) ?
C10 H10 . 0.9300 ?
C10 C11 . 1.369(5) ?
C11 H11 . 0.9300 ?
C12 C13 . 1.373(4) ?
C12 C17 . 1.384(4) ?
C13 H13 . 0.9300 ?
C13 C14 . 1.385(4) ?
C14 H14 . 0.9300 ?
C14 C15 . 1.381(4) ?
C15 C16 . 1.372(5) ?
C16 H16 . 0.9300 ?
C16 C17 . 1.380(4) ?
C17 H17 . 0.9300 ?

loop_
_geom_torsion_atom_site_label_1
_geom_torsion_atom_site_label_2
_geom_torsion_atom_site_label_3
_geom_torsion_atom_site_label_4
_geom_torsion_site_symmetry_1
_geom_torsion_site_symmetry_2
_geom_torsion_site_symmetry_3
_geom_torsion_site_symmetry_4
_geom_torsion
_geom_torsion_publ_flag
Br1 C15 C16 C17 . . . . 179.8(2) ?
N1 C1 C2 C3 . . . . -0.8(8) ?
N1 C5 C6 N2 . . . . -144.9(3) ?
N1 C5 C6 N4 . . . . 33.1(5) ?
N2 N3 C7 N4 . . . . -0.3(3) ?
N2 N3 C7 C8 . . . . -176.3(3) ?
N3 N2 C6 N4 . . . . 0.0(3) ?
N3 N2 C6 C5 . . . . 178.3(3) ?
N3 C7 C8 N5 . . . . 162.8(3) ?
N3 C7 C8 N6 . . . . -16.2(4) ?
N4 C7 C8 N5 . . . . -12.6(5) ?
N4 C7 C8 N6 . . . . 168.4(3) ?
N4 C12 C13 C14 . . . . -179.1(2) ?
N4 C12 C17 C16 . . . . 179.4(3) ?
N6 C9 C10 C11 . . . . 0.1(7) ?
C1 N1 C5 C4 . . . . 2.4(6) ?
C1 N1 C5 C6 . . . . 179.7(3) ?
C1 C2 C3 C4 . . . . 1.8(7) ?
C2 C3 C4 C5 . . . . -0.8(7) ?
C3 C4 C5 N1 . . . . -1.4(6) ?
C3 C4 C5 C6 . . . . -178.7(3) ?
C4 C5 C6 N2 . . . . 32.5(5) ?
C4 C5 C6 N4 . . . . -149.4(3) ?
C5 N1 C1 C2 . . . . -1.3(7) ?
C6 N2 N3 C7 . . . . 0.2(3) ?
C6 N4 C7 N3 . . . . 0.3(3) ?
C6 N4 C7 C8 . . . . 176.2(3) ?
C6 N4 C12 C13 . . . . 94.1(3) ?
C6 N4 C12 C17 . . . . -85.8(4) ?
C7 N4 C6 N2 . . . . -0.2(3) ?
C7 N4 C6 C5 . . . . -178.4(3) ?
C7 N4 C12 C13 . . . . -69.0(4) ?
C7 N4 C12 C17 . . . . 111.1(3) ?
C8 N5 C11 C10 . . . . 1.4(7) ?
C8 N6 C9 C10 . . . . 1.6(6) ?
C9 N6 C8 N5 . . . . -2.1(5) ?
C9 N6 C8 C7 . . . . 176.8(3) ?
C9 C10 C11 N5 . . . . -1.7(7) ?
C11 N5 C8 N6 . . . . 0.6(5) ?
C11 N5 C8 C7 . . . . -178.2(3) ?
C12 N4 C6 N2 . . . . -166.3(3) ?
C12 N4 C6 C5 . . . . 15.4(5) ?
C12 N4 C7 N3 . . . . 166.3(3) ?
C12 N4 C7 C8 . . . . -17.8(4) ?
C12 C13 C14 C15 . . . . -0.2(4) ?
C13 C12 C17 C16 . . . . -0.5(4) ?
C13 C14 C15 Br1 . . . . -179.5(2) ?
C13 C14 C15 C16 . . . . -0.7(5) ?
C14 C15 C16 C17 . . . . 1.0(5) ?
C15 C16 C17 C12 . . . . -0.4(4) ?
C17 C12 C13 C14 . . . . 0.8(4) ?

_cod_database_fobs_code 2312421
